data_4073914
loop_
_publ_author_name
'Minglana, Jim Josephus G.'
'Okazaki, Masaaki'
'Hasegawa, Kenji'
'Luh, Lung-Shiang'
'Yamahira, Nobukazu'
'Komuro, Takashi'
'Ogino, Hiroshi'
'Tobita, Hiromi'

_publ_section_title
;
 Iron, Ruthenium, and Osmium Complexes Supported by the Bis(silyl) Chelate
 Ligand (9,9-Dimethylxanthene-4,5-diyl)bis(dimethylsilyl):&#x00A0;
 Synthesis, Characterization, and Reactivity
;
_journal_issue 24
_journal_name_full Organometallics
_journal_page_first 5859
_journal_paper_doi 10.1021/om700720s
_journal_volume 26
_journal_year 2007
_chemical_formula_sum 'C52 H48 O16 Ru4 Si4'
_chemical_formula_weight 1445.54
_chemical_name_systematic
; 
 ? 
;
_space_group_IT_number 2
_symmetry_cell_setting triclinic
_symmetry_space_group_name_Hall '-P 1'
_symmetry_space_group_name_H-M 'P -1'
_atom_sites_solution_hydrogens geom
_atom_sites_solution_primary direct
_atom_sites_solution_secondary difmap
_audit_creation_method SHELXL-97
_cell_angle_alpha 90.3239(19)
_cell_angle_beta 111.541(2)
_cell_angle_gamma 103.163(3)
_cell_formula_units_Z 2
_cell_length_a 15.2588(9)
_cell_length_b 17.1038(11)
_cell_length_c 12.2358(6)
_cell_measurement_reflns_used 11662
_cell_measurement_temperature 296(2)
_cell_measurement_theta_max 54.94
_cell_measurement_theta_min 4.22
_cell_volume 2878.2(3)
_computing_structure_refinement 'SHELXL-97 (Sheldrick, 1997)'
_computing_structure_solution 'SHELXS-97 (Sheldrick, 1990)'
_diffrn_ambient_temperature 296(2)
_diffrn_measured_fraction_theta_full 0.949
_diffrn_measured_fraction_theta_max 0.949
_diffrn_measurement_device_type 'Rigaku RAXIS-RAPID Imaging Plate'
_diffrn_measurement_method \w
_diffrn_radiation_monochromator graphite
_diffrn_radiation_source 'fine-focus sealed tube'
_diffrn_radiation_type MoK\a
_diffrn_radiation_wavelength 0.71069
_diffrn_reflns_av_R_equivalents 0.0384
_diffrn_reflns_av_sigmaI/netI 0.0317
_diffrn_reflns_limit_h_max 19
_diffrn_reflns_limit_h_min -18
_diffrn_reflns_limit_k_max 22
_diffrn_reflns_limit_k_min -22
_diffrn_reflns_limit_l_max 15
_diffrn_reflns_limit_l_min -15
_diffrn_reflns_number 25453
_diffrn_reflns_theta_full 27.48
_diffrn_reflns_theta_max 27.48
_diffrn_reflns_theta_min 2.11
_exptl_absorpt_coefficient_mu 1.178
_exptl_absorpt_correction_T_max 0.8913
_exptl_absorpt_correction_T_min 0.7189
_exptl_absorpt_correction_type numerical
_exptl_absorpt_process_details Coppens_numerical
_exptl_crystal_colour red
_exptl_crystal_density_diffrn 1.668
_exptl_crystal_density_method 'not measured'
_exptl_crystal_description block
_exptl_crystal_F_000 1440
_exptl_crystal_size_max 0.30
_exptl_crystal_size_mid 0.10
_exptl_crystal_size_min 0.10
_refine_diff_density_max 0.861
_refine_diff_density_min -0.743
_refine_diff_density_rms 0.114
_refine_ls_extinction_method none
_refine_ls_goodness_of_fit_ref 1.041
_refine_ls_hydrogen_treatment constr
_refine_ls_matrix_type full
_refine_ls_number_parameters 697
_refine_ls_number_reflns 12542
_refine_ls_number_restraints 0
_refine_ls_restrained_S_all 1.041
_refine_ls_R_factor_all 0.0389
_refine_ls_R_factor_gt 0.0314
_refine_ls_shift/su_max 0.012
_refine_ls_shift/su_mean 0.000
_refine_ls_structure_factor_coef Fsqd
_refine_ls_weighting_details 'calc w=1/[\s^2^(Fo^2^)+(0.0563P)^2^+3.9074P] where P=(Fo^2^+2Fc^2^)/3'
_refine_ls_weighting_scheme calc
_refine_ls_wR_factor_gt 0.0898
_refine_ls_wR_factor_ref 0.0947
_reflns_number_gt 11174
_reflns_number_total 12542
_reflns_threshold_expression >2sigma(I)
_cod_data_source_file om700720s-file002.cif
_cod_data_source_block 3/5
_cod_original_sg_symbol_H-M P-1
_cod_database_code 4073914

loop_
_symmetry_equiv_pos_as_xyz
'x, y, z'
'-x, -y, -z'

loop_
_atom_site_label
_atom_site_type_symbol
_atom_site_fract_x
_atom_site_fract_y
_atom_site_fract_z
_atom_site_U_iso_or_equiv
_atom_site_adp_type
_atom_site_occupancy
_atom_site_symmetry_multiplicity
_atom_site_calc_flag
_atom_site_refinement_flags
Ru1 Ru 0.369939(18) 1.105401(14) 1.06919(2) 0.01893(6) Uani 1 1 d .
Ru2 Ru 0.203823(16) 0.592788(13) 0.246580(19) 0.01463(6) Uani 1 1 d .
Ru3 Ru 0.224742(16) 0.557486(14) 0.494611(19) 0.01626(6) Uani 1 1 d .
Ru4 Ru 0.162150(17) 0.705085(14) 0.41805(2) 0.01861(6) Uani 1 1 d .
Si1 Si 0.22923(6) 1.13163(5) 0.89332(7) 0.01906(16) Uani 1 1 d .
Si2 Si 0.50372(6) 1.20912(5) 1.03087(7) 0.02229(17) Uani 1 1 d .
O1 O 0.37072(15) 1.17016(13) 0.78027(18) 0.0197(4) Uani 1 1 d .
C1 C 0.3819(2) 1.03324(19) 0.9540(3) 0.0240(6) Uani 1 1 d .
O2 O 0.38892(19) 0.99119(16) 0.8873(2) 0.0329(5) Uani 1 1 d .
C2 C 0.2688(3) 1.0286(2) 1.1045(3) 0.0282(7) Uani 1 1 d .
O3 O 0.2122(2) 0.98543(17) 1.1291(3) 0.0422(7) Uani 1 1 d .
C3 C 0.4760(3) 1.08341(19) 1.2068(3) 0.0254(7) Uani 1 1 d .
O4 O 0.5351(2) 1.07042(16) 1.2883(2) 0.0355(6) Uani 1 1 d .
C4 C 0.3566(3) 1.1997(2) 1.1460(3) 0.0297(7) Uani 1 1 d .
O5 O 0.3475(2) 1.25429(17) 1.1903(3) 0.0428(7) Uani 1 1 d .
C5 C 0.1099(2) 1.0842(2) 0.9067(3) 0.0293(7) Uani 1 1 d .
H1 H 0.1098 1.1054 0.9795 0.044 Uiso 1 1 calc R
H2 H 0.1013 1.0268 0.9057 0.044 Uiso 1 1 calc R
H3 H 0.0577 1.0963 0.8416 0.044 Uiso 1 1 calc R
C6 C 0.2306(3) 1.2412(2) 0.8793(3) 0.0266(7) Uani 1 1 d .
H4 H 0.1677 1.2459 0.8271 0.040 Uiso 1 1 calc R
H5 H 0.2785 1.2656 0.8481 0.040 Uiso 1 1 calc R
H6 H 0.2463 1.2681 0.9556 0.040 Uiso 1 1 calc R
C7 C 0.6212(3) 1.2253(2) 1.1632(3) 0.0341(8) Uani 1 1 d .
H7 H 0.6705 1.2657 1.1502 0.051 Uiso 1 1 calc R
H8 H 0.6411 1.1756 1.1750 0.051 Uiso 1 1 calc R
H9 H 0.6118 1.2427 1.2320 0.051 Uiso 1 1 calc R
C8 C 0.4842(3) 1.3138(2) 1.0103(4) 0.0353(8) Uani 1 1 d .
H10 H 0.4612 1.3294 1.0684 0.053 Uiso 1 1 calc R
H11 H 0.4369 1.3143 0.9327 0.053 Uiso 1 1 calc R
H12 H 0.5445 1.3510 1.0193 0.053 Uiso 1 1 calc R
C9 C 0.2164(2) 1.08636(18) 0.7436(3) 0.0192(6) Uani 1 1 d .
C10 C 0.1355(2) 1.0290(2) 0.6673(3) 0.0246(6) Uani 1 1 d .
H13 H 0.0821 1.0109 0.6884 0.030 Uiso 1 1 calc R
C11 C 0.1331(2) 0.9981(2) 0.5596(3) 0.0274(7) Uani 1 1 d .
H14 H 0.0784 0.9602 0.5099 0.033 Uiso 1 1 calc R
C12 C 0.2125(2) 1.0241(2) 0.5264(3) 0.0259(7) Uani 1 1 d .
H15 H 0.2109 1.0026 0.4555 0.031 Uiso 1 1 calc R
C13 C 0.2940(2) 1.08211(19) 0.5989(3) 0.0208(6) Uani 1 1 d .
C14 C 0.2915(2) 1.11173(17) 0.7039(3) 0.0186(6) Uani 1 1 d .
C15 C 0.5331(2) 1.17857(19) 0.9005(3) 0.0231(6) Uani 1 1 d .
C16 C 0.6252(2) 1.1712(2) 0.9085(3) 0.0269(7) Uani 1 1 d .
H16 H 0.6769 1.1824 0.9813 0.032 Uiso 1 1 calc R
C17 C 0.6402(2) 1.1470(2) 0.8083(3) 0.0280(7) Uani 1 1 d .
H17 H 0.7022 1.1441 0.8152 0.034 Uiso 1 1 calc R
C18 C 0.5641(2) 1.12752(19) 0.6987(3) 0.0250(6) Uani 1 1 d .
H18 H 0.5748 1.1097 0.6339 0.030 Uiso 1 1 calc R
C19 C 0.4713(2) 1.13452(18) 0.6857(3) 0.0210(6) Uani 1 1 d .
C20 C 0.4609(2) 1.16110(18) 0.7875(3) 0.0206(6) Uani 1 1 d .
C21 C 0.3830(2) 1.11788(19) 0.5690(3) 0.0216(6) Uani 1 1 d .
C22 C 0.3929(3) 1.0611(2) 0.4779(3) 0.0325(8) Uani 1 1 d .
H19 H 0.3998 1.0106 0.5095 0.049 Uiso 1 1 calc R
H20 H 0.4493 1.0855 0.4611 0.049 Uiso 1 1 calc R
H21 H 0.3360 1.0520 0.4065 0.049 Uiso 1 1 calc R
C23 C 0.3705(3) 1.1988(2) 0.5171(3) 0.0287(7) Uani 1 1 d .
H22 H 0.3116 1.1893 0.4481 0.043 Uiso 1 1 calc R
H23 H 0.4248 1.2222 0.4959 0.043 Uiso 1 1 calc R
H24 H 0.3674 1.2351 0.5749 0.043 Uiso 1 1 calc R
Si3 Si 0.28271(6) 0.43650(5) 0.55602(7) 0.01856(16) Uani 1 1 d .
Si4 Si 0.24877(6) 0.48870(5) 0.14961(7) 0.01597(15) Uani 1 1 d .
O6 O 0.17174(15) 0.35561(12) 0.29705(17) 0.0191(4) Uani 1 1 d .
C24 C 0.1782(2) 0.64407(18) 0.1037(3) 0.0215(6) Uani 1 1 d .
O7 O 0.16513(19) 0.67537(15) 0.0201(2) 0.0315(5) Uani 1 1 d .
C25 C 0.0728(2) 0.52170(18) 0.1834(3) 0.0200(6) Uani 1 1 d .
O8 O -0.00161(16) 0.47916(15) 0.1431(2) 0.0295(5) Uani 1 1 d .
C26 C 0.3411(2) 0.64571(18) 0.2985(3) 0.0210(6) Uani 1 1 d .
O9 O 0.42150(17) 0.67268(15) 0.3235(2) 0.0331(6) Uani 1 1 d .
C27 C 0.0951(2) 0.48638(19) 0.4364(3) 0.0209(6) Uani 1 1 d .
O10 O 0.02094(17) 0.44191(15) 0.4063(2) 0.0322(6) Uani 1 1 d .
C28 C 0.2169(3) 0.5721(2) 0.6445(3) 0.0277(7) Uani 1 1 d .
O11 O 0.2117(2) 0.58020(18) 0.7346(2) 0.0406(6) Uani 1 1 d .
C29 C 0.3626(2) 0.60801(19) 0.5591(3) 0.0241(6) Uani 1 1 d .
O12 O 0.44448(18) 0.63311(16) 0.6008(3) 0.0385(6) Uani 1 1 d .
C30 C 0.0320(2) 0.63337(19) 0.3555(3) 0.0234(6) Uani 1 1 d .
O13 O -0.04589(17) 0.59473(15) 0.3168(2) 0.0299(5) Uani 1 1 d .
C31 C 0.1281(3) 0.8011(2) 0.3529(3) 0.0304(7) Uani 1 1 d .
O14 O 0.1101(2) 0.85869(16) 0.3167(3) 0.0504(8) Uani 1 1 d .
C32 C 0.1514(2) 0.7227(2) 0.5706(3) 0.0315(8) Uani 1 1 d .
O15 O 0.1439(2) 0.7348(2) 0.6571(2) 0.0464(8) Uani 1 1 d .
C33 C 0.3012(2) 0.75271(19) 0.4827(3) 0.0246(6) Uani 1 1 d .
O16 O 0.38171(18) 0.78500(15) 0.5197(2) 0.0330(5) Uani 1 1 d .
C34 C 0.3875(2) 0.4223(2) 0.5194(3) 0.0293(7) Uani 1 1 d .
H25 H 0.4247 0.3929 0.5777 0.044 Uiso 1 1 calc R
H26 H 0.4280 0.4741 0.5186 0.044 Uiso 1 1 calc R
H27 H 0.3632 0.3926 0.4431 0.044 Uiso 1 1 calc R
C35 C 0.3287(3) 0.4395(2) 0.7230(3) 0.0333(8) Uani 1 1 d .
H28 H 0.3508 0.3918 0.7473 0.050 Uiso 1 1 calc R
H29 H 0.2770 0.4419 0.7489 0.050 Uiso 1 1 calc R
H30 H 0.3816 0.4863 0.7574 0.050 Uiso 1 1 calc R
C36 C 0.3703(2) 0.4698(2) 0.2364(3) 0.0336(8) Uani 1 1 d .
H31 H 0.3725 0.4176 0.2101 0.050 Uiso 1 1 calc R
H32 H 0.3805 0.4718 0.3187 0.050 Uiso 1 1 calc R
H33 H 0.4203 0.5104 0.2250 0.050 Uiso 1 1 calc R
C37 C 0.2641(3) 0.5255(2) 0.0108(3) 0.0271(7) Uani 1 1 d .
H34 H 0.3105 0.5768 0.0298 0.041 Uiso 1 1 calc R
H35 H 0.2027 0.5309 -0.0449 0.041 Uiso 1 1 calc R
H36 H 0.2868 0.4873 -0.0230 0.041 Uiso 1 1 calc R
C38 C 0.1852(2) 0.33932(18) 0.4952(3) 0.0184(5) Uani 1 1 d .
C39 C 0.1558(2) 0.29345(19) 0.5753(3) 0.0223(6) Uani 1 1 d .
H37 H 0.1817 0.3134 0.6545 0.027 Uiso 1 1 calc R
C40 C 0.0891(2) 0.2193(2) 0.5402(3) 0.0264(7) Uani 1 1 d .
H38 H 0.0709 0.1896 0.5952 0.032 Uiso 1 1 calc R
C41 C 0.0498(2) 0.18955(19) 0.4219(3) 0.0238(6) Uani 1 1 d .
H39 H 0.0059 0.1393 0.3987 0.029 Uiso 1 1 calc R
C42 C 0.0746(2) 0.23320(18) 0.3367(3) 0.0189(6) Uani 1 1 d .
C43 C 0.1420(2) 0.30738(18) 0.3753(3) 0.0176(5) Uani 1 1 d .
C44 C 0.1537(2) 0.38883(17) 0.1029(3) 0.0169(5) Uani 1 1 d .
C45 C 0.1073(2) 0.36719(18) -0.0196(3) 0.0208(6) Uani 1 1 d .
H40 H 0.1224 0.4031 -0.0706 0.025 Uiso 1 1 calc R
C46 C 0.0401(2) 0.2943(2) -0.0670(3) 0.0237(6) Uani 1 1 d .
H41 H 0.0107 0.2818 -0.1484 0.028 Uiso 1 1 calc R
C47 C 0.0169(2) 0.24033(18) 0.0080(3) 0.0212(6) Uani 1 1 d .
H42 H -0.0279 0.1912 -0.0240 0.025 Uiso 1 1 calc R
C48 C 0.0595(2) 0.25815(18) 0.1308(3) 0.0188(6) Uani 1 1 d .
C49 C 0.1272(2) 0.33230(17) 0.1761(2) 0.0165(5) Uani 1 1 d .
C50 C 0.0329(2) 0.19594(18) 0.2091(3) 0.0208(6) Uani 1 1 d .
C51 C -0.0788(2) 0.1661(2) 0.1651(3) 0.0274(7) Uani 1 1 d .
H43 H -0.1064 0.2112 0.1657 0.041 Uiso 1 1 calc R
H44 H -0.0958 0.1283 0.2160 0.041 Uiso 1 1 calc R
H45 H -0.1037 0.1404 0.0861 0.041 Uiso 1 1 calc R
C52 C 0.0771(3) 0.12399(19) 0.2031(3) 0.0286(7) Uani 1 1 d .
H46 H 0.0490 0.0982 0.1238 0.043 Uiso 1 1 calc R
H47 H 0.0634 0.0860 0.2556 0.043 Uiso 1 1 calc R
H48 H 0.1462 0.1431 0.2260 0.043 Uiso 1 1 calc R

loop_
_atom_site_aniso_label
_atom_site_aniso_U_11
_atom_site_aniso_U_22
_atom_site_aniso_U_33
_atom_site_aniso_U_23
_atom_site_aniso_U_13
_atom_site_aniso_U_12
Ru1 0.02452(13) 0.01685(12) 0.01579(12) 0.00185(9) 0.00854(10) 0.00428(9)
Ru2 0.01449(11) 0.01472(11) 0.01315(11) 0.00116(8) 0.00459(9) 0.00173(8)
Ru3 0.01707(11) 0.01622(11) 0.01298(11) 0.00197(8) 0.00432(9) 0.00157(8)
Ru4 0.02084(12) 0.01830(12) 0.01519(12) -0.00086(9) 0.00461(10) 0.00575(9)
Si1 0.0212(4) 0.0200(4) 0.0182(4) 0.0031(3) 0.0099(3) 0.0053(3)
Si2 0.0229(4) 0.0201(4) 0.0182(4) -0.0001(3) 0.0051(3) -0.0011(3)
O1 0.0170(10) 0.0200(10) 0.0198(10) -0.0020(8) 0.0071(9) 0.0001(8)
C1 0.0255(15) 0.0213(15) 0.0250(15) 0.0058(12) 0.0091(13) 0.0063(12)
O2 0.0402(14) 0.0314(13) 0.0303(13) -0.0027(10) 0.0144(11) 0.0133(11)
C2 0.0333(17) 0.0248(16) 0.0300(17) 0.0045(13) 0.0139(15) 0.0107(14)
O3 0.0426(16) 0.0385(15) 0.0546(18) 0.0202(13) 0.0294(14) 0.0083(12)
C3 0.0352(18) 0.0207(15) 0.0216(16) 0.0008(12) 0.0132(15) 0.0053(13)
O4 0.0427(15) 0.0375(14) 0.0234(12) 0.0078(11) 0.0063(12) 0.0145(12)
C4 0.0363(18) 0.0283(17) 0.0225(16) 0.0020(13) 0.0101(15) 0.0057(14)
O5 0.0631(19) 0.0303(14) 0.0384(15) -0.0059(12) 0.0210(14) 0.0150(13)
C5 0.0262(16) 0.0375(19) 0.0282(17) 0.0043(14) 0.0148(14) 0.0080(14)
C6 0.0326(17) 0.0235(16) 0.0273(16) 0.0067(13) 0.0134(14) 0.0104(13)
C7 0.0306(18) 0.0356(19) 0.0234(16) -0.0011(14) 0.0023(15) -0.0028(15)
C8 0.039(2) 0.0212(16) 0.043(2) 0.0054(15) 0.0164(17) 0.0006(14)
C9 0.0193(13) 0.0217(14) 0.0162(13) 0.0034(11) 0.0062(12) 0.0054(11)
C10 0.0206(14) 0.0252(16) 0.0244(15) 0.0032(12) 0.0087(13) -0.0018(12)
C11 0.0265(16) 0.0266(16) 0.0219(15) -0.0036(12) 0.0090(13) -0.0072(13)
C12 0.0293(16) 0.0255(16) 0.0194(14) -0.0028(12) 0.0091(13) 0.0001(13)
C13 0.0201(14) 0.0213(14) 0.0198(14) 0.0019(11) 0.0076(12) 0.0028(11)
C14 0.0206(14) 0.0162(13) 0.0184(14) 0.0024(11) 0.0076(12) 0.0032(11)
C15 0.0187(14) 0.0236(15) 0.0229(15) 0.0028(12) 0.0061(12) 0.0000(12)
C16 0.0210(15) 0.0287(17) 0.0273(16) 0.0069(13) 0.0075(13) 0.0015(12)
C17 0.0183(14) 0.0293(17) 0.0386(19) 0.0121(14) 0.0127(14) 0.0069(12)
C18 0.0264(16) 0.0225(15) 0.0315(17) 0.0062(13) 0.0171(14) 0.0061(12)
C19 0.0244(15) 0.0173(14) 0.0236(15) 0.0049(11) 0.0143(13) 0.0005(11)
C20 0.0190(14) 0.0183(14) 0.0233(15) 0.0035(11) 0.0084(12) 0.0014(11)
C21 0.0208(14) 0.0242(15) 0.0182(14) 0.0019(11) 0.0084(12) 0.0012(12)
C22 0.0342(18) 0.041(2) 0.0256(17) -0.0042(15) 0.0177(15) 0.0047(15)
C23 0.0262(16) 0.0295(17) 0.0257(16) 0.0100(13) 0.0077(14) 0.0012(13)
Si3 0.0183(4) 0.0178(4) 0.0142(4) 0.0035(3) 0.0016(3) 0.0019(3)
Si4 0.0158(4) 0.0171(4) 0.0148(3) 0.0016(3) 0.0065(3) 0.0027(3)
O6 0.0227(10) 0.0175(10) 0.0136(9) 0.0020(8) 0.0073(8) -0.0025(8)
C24 0.0224(14) 0.0195(14) 0.0229(15) 0.0000(12) 0.0094(13) 0.0041(12)
O7 0.0367(13) 0.0338(13) 0.0264(12) 0.0142(10) 0.0126(11) 0.0118(11)
C25 0.0221(15) 0.0211(14) 0.0182(14) 0.0003(11) 0.0073(12) 0.0083(12)
O8 0.0175(11) 0.0300(13) 0.0349(13) -0.0064(10) 0.0079(10) -0.0020(9)
C26 0.0239(15) 0.0168(14) 0.0189(14) 0.0025(11) 0.0042(12) 0.0049(11)
O9 0.0180(11) 0.0264(12) 0.0467(15) 0.0028(11) 0.0077(11) -0.0025(9)
C27 0.0225(15) 0.0225(15) 0.0192(14) 0.0076(11) 0.0072(12) 0.0097(12)
O10 0.0209(12) 0.0321(14) 0.0372(14) 0.0052(11) 0.0084(11) -0.0010(10)
C28 0.0302(17) 0.0239(16) 0.0240(16) -0.0001(13) 0.0073(14) 0.0024(13)
O11 0.0583(18) 0.0445(16) 0.0211(12) -0.0007(11) 0.0191(13) 0.0100(14)
C29 0.0242(16) 0.0218(15) 0.0207(15) 0.0069(12) 0.0029(13) 0.0043(12)
O12 0.0209(12) 0.0329(14) 0.0441(15) 0.0027(12) -0.0022(11) -0.0025(10)
C30 0.0290(16) 0.0239(15) 0.0204(14) 0.0028(12) 0.0098(13) 0.0114(13)
O13 0.0241(12) 0.0315(13) 0.0307(13) 0.0019(10) 0.0088(10) 0.0033(10)
C31 0.0333(18) 0.0218(16) 0.0258(16) -0.0073(13) 0.0004(15) 0.0052(13)
O14 0.0605(19) 0.0225(13) 0.0473(17) -0.0006(12) -0.0053(15) 0.0135(13)
C32 0.0241(16) 0.043(2) 0.0231(16) -0.0060(14) 0.0015(14) 0.0139(15)
O15 0.0417(16) 0.078(2) 0.0239(13) -0.0051(13) 0.0111(12) 0.0264(15)
C33 0.0330(17) 0.0209(15) 0.0200(14) -0.0005(12) 0.0119(14) 0.0040(13)
O16 0.0279(13) 0.0291(13) 0.0341(13) -0.0030(10) 0.0088(11) -0.0029(10)
C34 0.0173(14) 0.0311(18) 0.0348(18) 0.0050(14) 0.0045(14) 0.0060(13)
C35 0.042(2) 0.0280(17) 0.0168(15) 0.0048(13) 0.0013(15) 0.0012(15)
C36 0.0202(15) 0.037(2) 0.040(2) 0.0017(16) 0.0068(15) 0.0092(14)
C37 0.0339(17) 0.0278(17) 0.0247(15) 0.0057(13) 0.0205(14) 0.0015(13)
C38 0.0182(13) 0.0186(14) 0.0172(13) 0.0036(11) 0.0051(11) 0.0049(11)
C39 0.0245(15) 0.0244(15) 0.0171(14) 0.0068(12) 0.0065(12) 0.0064(12)
C40 0.0328(17) 0.0224(15) 0.0240(15) 0.0103(12) 0.0142(14) 0.0011(13)
C41 0.0290(16) 0.0170(14) 0.0249(15) 0.0039(12) 0.0126(14) 0.0011(12)
C42 0.0198(13) 0.0173(14) 0.0217(14) 0.0021(11) 0.0095(12) 0.0054(11)
C43 0.0176(13) 0.0185(14) 0.0177(13) 0.0043(11) 0.0077(11) 0.0045(11)
C44 0.0180(13) 0.0162(13) 0.0173(13) -0.0004(10) 0.0075(11) 0.0042(10)
C45 0.0245(15) 0.0196(14) 0.0189(14) 0.0045(11) 0.0073(12) 0.0080(12)
C46 0.0255(15) 0.0261(16) 0.0157(14) -0.0029(12) 0.0029(12) 0.0076(12)
C47 0.0200(14) 0.0179(14) 0.0207(14) -0.0029(11) 0.0038(12) 0.0018(11)
C48 0.0185(13) 0.0165(13) 0.0201(14) 0.0020(11) 0.0066(12) 0.0031(11)
C49 0.0152(12) 0.0178(13) 0.0155(13) 0.0012(10) 0.0045(11) 0.0043(10)
C50 0.0211(14) 0.0151(13) 0.0270(15) -0.0020(11) 0.0126(13) 0.0005(11)
C51 0.0237(15) 0.0294(17) 0.0245(16) -0.0036(13) 0.0100(13) -0.0038(13)
C52 0.0412(19) 0.0181(15) 0.0322(17) 0.0024(13) 0.0204(16) 0.0076(13)

loop_
_atom_type_symbol
_atom_type_description
_atom_type_scat_dispersion_real
_atom_type_scat_dispersion_imag
_atom_type_scat_source
C C 0.0033 0.0016 'International Tables Vol C Tables 4.2.6.8 and 6.1.1.4'
H H 0.0000 0.0000 'International Tables Vol C Tables 4.2.6.8 and 6.1.1.4'
O O 0.0106 0.0060 'International Tables Vol C Tables 4.2.6.8 and 6.1.1.4'
Si Si 0.0817 0.0704 'International Tables Vol C Tables 4.2.6.8 and 6.1.1.4'
Ru Ru -1.2594 0.8363 'International Tables Vol C Tables 4.2.6.8 and 6.1.1.4'

loop_
_geom_angle_atom_site_label_1
_geom_angle_atom_site_label_2
_geom_angle_atom_site_label_3
_geom_angle
C4 Ru1 C1 162.24(14)
C4 Ru1 C2 94.84(15)
C1 Ru1 C2 97.24(14)
C4 Ru1 C3 96.16(14)
C1 Ru1 C3 96.11(13)
C2 Ru1 C3 93.18(14)
C4 Ru1 Si1 83.70(11)
C1 Ru1 Si1 84.39(10)
C2 Ru1 Si1 85.24(11)
C3 Ru1 Si1 178.39(10)
C4 Ru1 Si2 83.20(11)
C1 Ru1 Si2 84.94(10)
C2 Ru1 Si2 177.71(10)
C3 Ru1 Si2 85.85(10)
Si1 Ru1 Si2 95.72(3)
C24 Ru2 C26 90.47(13)
C24 Ru2 C25 90.71(13)
C26 Ru2 C25 168.70(12)
C24 Ru2 Si4 87.48(9)
C26 Ru2 Si4 83.50(9)
C25 Ru2 Si4 85.32(9)
C24 Ru2 Ru3 161.53(9)
C26 Ru2 Ru3 91.49(9)
C25 Ru2 Ru3 90.95(9)
Si4 Ru2 Ru3 110.99(2)
C24 Ru2 Ru4 104.75(9)
C26 Ru2 Ru4 94.97(9)
C25 Ru2 Ru4 95.60(8)
Si4 Ru2 Ru4 167.71(2)
Ru3 Ru2 Ru4 56.783(8)
C28 Ru3 C29 91.21(14)
C28 Ru3 C27 89.67(14)
C29 Ru3 C27 168.19(13)
C28 Ru3 Si3 88.68(11)
C29 Ru3 Si3 82.10(9)
C27 Ru3 Si3 86.14(9)
C28 Ru3 Ru4 92.81(11)
C29 Ru3 Ru4 96.00(9)
C27 Ru3 Ru4 95.72(9)
Si3 Ru3 Ru4 177.61(2)
C28 Ru3 Ru2 156.86(11)
C29 Ru3 Ru2 93.17(9)
C27 Ru3 Ru2 90.63(9)
Si3 Ru3 Ru2 114.42(2)
Ru4 Ru3 Ru2 64.144(8)
C31 Ru4 C33 95.00(15)
C31 Ru4 C30 97.65(14)
C33 Ru4 C30 166.41(13)
C31 Ru4 C32 97.91(15)
C33 Ru4 C32 92.38(14)
C30 Ru4 C32 90.78(14)
C31 Ru4 Ru3 172.72(11)
C33 Ru4 Ru3 82.40(10)
C30 Ru4 Ru3 84.44(9)
C32 Ru4 Ru3 89.02(11)
C31 Ru4 Ru2 114.09(11)
C33 Ru4 Ru2 86.24(9)
C30 Ru4 Ru2 84.09(9)
C32 Ru4 Ru2 147.99(11)
Ru3 Ru4 Ru2 59.073(8)
C6 Si1 C5 105.12(16)
C6 Si1 C9 106.75(14)
C5 Si1 C9 104.39(15)
C6 Si1 Ru1 114.47(12)
C5 Si1 Ru1 110.28(11)
C9 Si1 Ru1 114.93(9)
C7 Si2 C8 103.57(18)
C7 Si2 C15 105.31(16)
C8 Si2 C15 106.21(16)
C7 Si2 Ru1 109.50(12)
C8 Si2 Ru1 115.95(13)
C15 Si2 Ru1 115.17(10)
C20 O1 C14 114.7(2)
O2 C1 Ru1 179.8(3)
O3 C2 Ru1 177.4(3)
O4 C3 Ru1 177.6(3)
O5 C4 Ru1 179.1(3)
C14 C9 C10 115.7(3)
C14 C9 Si1 119.2(2)
C10 C9 Si1 125.2(2)
C9 C10 C11 121.2(3)
C12 C11 C10 120.4(3)
C13 C12 C11 120.2(3)
C12 C13 C14 116.9(3)
C12 C13 C21 124.8(3)
C14 C13 C21 118.3(3)
C9 C14 O1 114.7(3)
C9 C14 C13 125.5(3)
O1 C14 C13 119.8(3)
C20 C15 C16 115.0(3)
C20 C15 Si2 120.4(2)
C16 C15 Si2 124.6(2)
C17 C16 C15 121.0(3)
C16 C17 C18 121.1(3)
C19 C18 C17 120.2(3)
C20 C19 C18 116.4(3)
C20 C19 C21 118.6(3)
C18 C19 C21 124.9(3)
O1 C20 C15 114.5(3)
O1 C20 C19 119.3(3)
C15 C20 C19 126.2(3)
C19 C21 C13 106.6(2)
C19 C21 C22 112.2(3)
C13 C21 C22 111.8(3)
C19 C21 C23 109.2(3)
C13 C21 C23 107.6(3)
C22 C21 C23 109.3(3)
C34 Si3 C38 105.20(15)
C34 Si3 C35 104.11(17)
C38 Si3 C35 106.88(15)
C34 Si3 Ru3 116.97(12)
C38 Si3 Ru3 113.54(9)
C35 Si3 Ru3 109.31(12)
C36 Si4 C37 102.45(17)
C36 Si4 C44 109.19(15)
C37 Si4 C44 106.41(14)
C36 Si4 Ru2 114.63(13)
C37 Si4 Ru2 109.52(11)
C44 Si4 Ru2 113.74(9)
C49 O6 C43 119.5(2)
O7 C24 Ru2 178.5(3)
O8 C25 Ru2 176.7(3)
O9 C26 Ru2 175.2(3)
O10 C27 Ru3 176.4(3)
O11 C28 Ru3 179.4(4)
O12 C29 Ru3 175.3(3)
O13 C30 Ru4 176.5(3)
O14 C31 Ru4 178.3(3)
O15 C32 Ru4 177.8(3)
O16 C33 Ru4 176.0(3)
C39 C38 C43 116.9(3)
C39 C38 Si3 117.6(2)
C43 C38 Si3 125.4(2)
C40 C39 C38 121.9(3)
C39 C40 C41 119.2(3)
C40 C41 C42 121.8(3)
C43 C42 C41 117.4(3)
C43 C42 C50 123.0(3)
C41 C42 C50 119.5(3)
C42 C43 O6 121.8(3)
C42 C43 C38 122.8(3)
O6 C43 C38 115.4(2)
C45 C44 C49 116.4(3)
C45 C44 Si4 115.6(2)
C49 C44 Si4 127.9(2)
C46 C45 C44 122.3(3)
C45 C46 C47 119.4(3)
C46 C47 C48 121.4(3)
C49 C48 C47 117.9(3)
C49 C48 C50 122.9(3)
C47 C48 C50 119.2(3)
O6 C49 C48 121.8(3)
O6 C49 C44 115.7(2)
C48 C49 C44 122.6(3)
C48 C50 C42 109.8(2)
C48 C50 C51 109.3(3)
C42 C50 C51 110.4(2)
C48 C50 C52 109.2(2)
C42 C50 C52 108.5(3)
C51 C50 C52 109.5(3)

loop_
_geom_bond_atom_site_label_1
_geom_bond_atom_site_label_2
_geom_bond_distance
Ru1 C4 1.949(4)
Ru1 C1 1.953(3)
Ru1 C2 1.966(4)
Ru1 C3 1.970(3)
Ru1 Si1 2.5493(9)
Ru1 Si2 2.5685(9)
Ru2 C24 1.911(3)
Ru2 C26 1.940(3)
Ru2 C25 1.955(3)
Ru2 Si4 2.4854(8)
Ru2 Ru3 3.0123(3)
Ru2 Ru4 3.1600(3)
Ru3 C28 1.900(3)
Ru3 C29 1.933(3)
Ru3 C27 1.939(3)
Ru3 Si3 2.4479(9)
Ru3 Ru4 2.9378(4)
Ru4 C31 1.924(4)
Ru4 C33 1.940(3)
Ru4 C30 1.949(3)
Ru4 C32 1.961(4)
Si1 C6 1.879(3)
Si1 C5 1.884(3)
Si1 C9 1.910(3)
Si2 C7 1.884(4)
Si2 C8 1.885(4)
Si2 C15 1.908(3)
O1 C20 1.391(4)
O1 C14 1.394(4)
C1 O2 1.135(4)
C2 O3 1.134(4)
C3 O4 1.136(4)
C4 O5 1.137(4)
C9 C14 1.386(4)
C9 C10 1.397(4)
C10 C11 1.403(5)
C11 C12 1.395(5)
C12 C13 1.391(4)
C13 C14 1.395(4)
C13 C21 1.531(4)
C15 C20 1.394(4)
C15 C16 1.409(4)
C16 C17 1.404(5)
C17 C18 1.390(5)
C18 C19 1.398(4)
C19 C20 1.397(4)
C19 C21 1.531(4)
C21 C22 1.544(4)
C21 C23 1.548(4)
Si3 C34 1.875(3)
Si3 C38 1.891(3)
Si3 C35 1.898(3)
Si4 C36 1.872(3)
Si4 C37 1.890(3)
Si4 C44 1.897(3)
O6 C49 1.394(3)
O6 C43 1.400(3)
C24 O7 1.130(4)
C25 O8 1.127(4)
C26 O9 1.129(4)
C27 O10 1.138(4)
C28 O11 1.144(4)
C29 O12 1.137(4)
C30 O13 1.140(4)
C31 O14 1.132(4)
C32 O15 1.128(4)
C33 O16 1.140(4)
C38 C39 1.397(4)
C38 C43 1.415(4)
C39 C40 1.384(5)
C40 C41 1.389(5)
C41 C42 1.399(4)
C42 C43 1.390(4)
C42 C50 1.525(4)
C44 C45 1.407(4)
C44 C49 1.414(4)
C45 C46 1.384(4)
C46 C47 1.385(4)
C47 C48 1.401(4)
C48 C49 1.399(4)
C48 C50 1.521(4)
C50 C51 1.544(4)
C50 C52 1.545(4)

loop_
_geom_torsion_atom_site_label_1
_geom_torsion_atom_site_label_2
_geom_torsion_atom_site_label_3
_geom_torsion_atom_site_label_4
_geom_torsion
C24 Ru2 Ru3 C28 4.4(4)
C26 Ru2 Ru3 C28 100.4(3)
C25 Ru2 Ru3 C28 -90.6(3)
Si4 Ru2 Ru3 C28 -176.0(3)
Ru4 Ru2 Ru3 C28 5.4(3)
C24 Ru2 Ru3 C29 -96.1(3)
C26 Ru2 Ru3 C29 -0.17(13)
C25 Ru2 Ru3 C29 168.79(13)
Si4 Ru2 Ru3 C29 83.44(10)
Ru4 Ru2 Ru3 C29 -95.13(10)
C24 Ru2 Ru3 C27 95.1(3)
C26 Ru2 Ru3 C27 -168.98(12)
C25 Ru2 Ru3 C27 -0.02(12)
Si4 Ru2 Ru3 C27 -85.37(9)
Ru4 Ru2 Ru3 C27 96.06(9)
C24 Ru2 Ru3 Si3 -178.9(3)
C26 Ru2 Ru3 Si3 -82.93(9)
C25 Ru2 Ru3 Si3 86.04(9)
Si4 Ru2 Ru3 Si3 0.68(3)
Ru4 Ru2 Ru3 Si3 -177.89(2)
C24 Ru2 Ru3 Ru4 -1.0(3)
C26 Ru2 Ru3 Ru4 94.96(9)
C25 Ru2 Ru3 Ru4 -96.07(8)
Si4 Ru2 Ru3 Ru4 178.57(2)
C28 Ru3 Ru4 C31 161.5(8)
C29 Ru3 Ru4 C31 70.0(8)
C27 Ru3 Ru4 C31 -108.5(8)
Si3 Ru3 Ru4 C31 32.8(10)
Ru2 Ru3 Ru4 C31 -20.6(8)
C28 Ru3 Ru4 C33 91.97(14)
C29 Ru3 Ru4 C33 0.46(13)
C27 Ru3 Ru4 C33 -178.08(13)
Si3 Ru3 Ru4 C33 -36.7(5)
Ru2 Ru3 Ru4 C33 -90.16(9)
C28 Ru3 Ru4 C30 -91.44(14)
C29 Ru3 Ru4 C30 177.05(13)
C27 Ru3 Ru4 C30 -1.49(12)
Si3 Ru3 Ru4 C30 139.9(5)
Ru2 Ru3 Ru4 C30 86.43(9)
C28 Ru3 Ru4 C32 -0.56(14)
C29 Ru3 Ru4 C32 -92.07(14)
C27 Ru3 Ru4 C32 89.39(14)
Si3 Ru3 Ru4 C32 -129.2(5)
Ru2 Ru3 Ru4 C32 177.31(11)
C28 Ru3 Ru4 Ru2 -177.87(10)
C29 Ru3 Ru4 Ru2 90.62(10)
C27 Ru3 Ru4 Ru2 -87.92(9)
Si3 Ru3 Ru4 Ru2 53.5(5)
C24 Ru2 Ru4 C31 -3.12(15)
C26 Ru2 Ru4 C31 88.68(15)
C25 Ru2 Ru4 C31 -95.34(15)
Si4 Ru2 Ru4 C31 170.93(15)
Ru3 Ru2 Ru4 C31 177.20(12)
C24 Ru2 Ru4 C33 -96.93(14)
C26 Ru2 Ru4 C33 -5.13(13)
C25 Ru2 Ru4 C33 170.86(13)
Si4 Ru2 Ru4 C33 77.12(14)
Ru3 Ru2 Ru4 C33 83.39(10)
C24 Ru2 Ru4 C30 92.63(13)
C26 Ru2 Ru4 C30 -175.57(13)
C25 Ru2 Ru4 C30 0.42(13)
Si4 Ru2 Ru4 C30 -93.32(13)
Ru3 Ru2 Ru4 C30 -87.05(9)
C24 Ru2 Ru4 C32 174.6(2)
C26 Ru2 Ru4 C32 -93.6(2)
C25 Ru2 Ru4 C32 82.4(2)
Si4 Ru2 Ru4 C32 -11.4(2)
Ru3 Ru2 Ru4 C32 -5.1(2)
C24 Ru2 Ru4 Ru3 179.68(10)
C26 Ru2 Ru4 Ru3 -88.52(9)
C25 Ru2 Ru4 Ru3 87.47(9)
Si4 Ru2 Ru4 Ru3 -6.27(10)
C4 Ru1 Si1 C6 34.15(16)
C1 Ru1 Si1 C6 -132.66(15)
C2 Ru1 Si1 C6 129.57(15)
C3 Ru1 Si1 C6 119(3)
Si2 Ru1 Si1 C6 -48.33(12)
C4 Ru1 Si1 C5 -84.11(16)
C1 Ru1 Si1 C5 109.08(16)
C2 Ru1 Si1 C5 11.31(16)
C3 Ru1 Si1 C5 1(3)
Si2 Ru1 Si1 C5 -166.60(13)
C4 Ru1 Si1 C9 158.26(15)
C1 Ru1 Si1 C9 -8.55(14)
C2 Ru1 Si1 C9 -106.32(14)
C3 Ru1 Si1 C9 -117(3)
Si2 Ru1 Si1 C9 75.77(11)
C4 Ru1 Si2 C7 85.04(17)
C1 Ru1 Si2 C7 -108.20(17)
C2 Ru1 Si2 C7 53(3)
C3 Ru1 Si2 C7 -11.68(16)
Si1 Ru1 Si2 C7 167.97(14)
C4 Ru1 Si2 C8 -31.66(18)
C1 Ru1 Si2 C8 135.10(17)
C2 Ru1 Si2 C8 -63(3)
C3 Ru1 Si2 C8 -128.38(17)
Si1 Ru1 Si2 C8 51.27(15)
C4 Ru1 Si2 C15 -156.54(15)
C1 Ru1 Si2 C15 10.22(15)
C2 Ru1 Si2 C15 172(3)
C3 Ru1 Si2 C15 106.75(15)
Si1 Ru1 Si2 C15 -73.60(12)
C4 Ru1 C1 O2 166(100)
C2 Ru1 C1 O2 -61(100)
C3 Ru1 C1 O2 33(100)
Si1 Ru1 C1 O2 -146(100)
Si2 Ru1 C1 O2 118(100)
C4 Ru1 C2 O3 -54(7)
C1 Ru1 C2 O3 139(7)
C3 Ru1 C2 O3 43(7)
Si1 Ru1 C2 O3 -137(7)
Si2 Ru1 C2 O3 -22(9)
C4 Ru1 C3 O4 60(7)
C1 Ru1 C3 O4 -133(7)
C2 Ru1 C3 O4 -36(7)
Si1 Ru1 C3 O4 -25(10)
Si2 Ru1 C3 O4 142(7)
C1 Ru1 C4 O5 96(20)
C2 Ru1 C4 O5 -37(20)
C3 Ru1 C4 O5 -130(20)
Si1 Ru1 C4 O5 48(20)
Si2 Ru1 C4 O5 145(20)
C6 Si1 C9 C14 66.3(3)
C5 Si1 C9 C14 177.3(2)
Ru1 Si1 C9 C14 -61.8(3)
C6 Si1 C9 C10 -112.9(3)
C5 Si1 C9 C10 -1.9(3)
Ru1 Si1 C9 C10 119.0(3)
C14 C9 C10 C11 1.8(5)
Si1 C9 C10 C11 -179.0(3)
C9 C10 C11 C12 0.3(5)
C10 C11 C12 C13 -1.3(5)
C11 C12 C13 C14 0.1(5)
C11 C12 C13 C21 -177.1(3)
C10 C9 C14 O1 178.7(3)
Si1 C9 C14 O1 -0.5(4)
C10 C9 C14 C13 -3.2(5)
Si1 C9 C14 C13 177.6(2)
C20 O1 C14 C9 141.4(3)
C20 O1 C14 C13 -36.8(4)
C12 C13 C14 C9 2.3(5)
C21 C13 C14 C9 179.6(3)
C12 C13 C14 O1 -179.8(3)
C21 C13 C14 O1 -2.4(4)
C7 Si2 C15 C20 179.4(3)
C8 Si2 C15 C20 -71.2(3)
Ru1 Si2 C15 C20 58.6(3)
C7 Si2 C15 C16 -0.2(3)
C8 Si2 C15 C16 109.3(3)
Ru1 Si2 C15 C16 -120.9(3)
C20 C15 C16 C17 -0.6(5)
Si2 C15 C16 C17 179.0(3)
C15 C16 C17 C18 -1.9(5)
C16 C17 C18 C19 2.4(5)
C17 C18 C19 C20 -0.4(4)
C17 C18 C19 C21 177.6(3)
C14 O1 C20 C15 -141.2(3)
C14 O1 C20 C19 37.4(4)
C16 C15 C20 O1 -178.8(3)
Si2 C15 C20 O1 1.6(4)
C16 C15 C20 C19 2.7(5)
Si2 C15 C20 C19 -176.8(2)
C18 C19 C20 O1 179.3(3)
C21 C19 C20 O1 1.2(4)
C18 C19 C20 C15 -2.3(5)
C21 C19 C20 C15 179.6(3)
C20 C19 C21 C13 -36.2(4)
C18 C19 C21 C13 145.8(3)
C20 C19 C21 C22 -159.0(3)
C18 C19 C21 C22 23.1(4)
C20 C19 C21 C23 79.7(3)
C18 C19 C21 C23 -98.3(4)
C12 C13 C21 C19 -146.1(3)
C14 C13 C21 C19 36.8(4)
C12 C13 C21 C22 -23.2(4)
C14 C13 C21 C22 159.7(3)
C12 C13 C21 C23 96.9(4)
C14 C13 C21 C23 -80.2(3)
C28 Ru3 Si3 C34 -136.49(17)
C29 Ru3 Si3 C34 -45.08(16)
C27 Ru3 Si3 C34 133.76(16)
Ru4 Ru3 Si3 C34 -7.8(6)
Ru2 Ru3 Si3 C34 44.82(13)
C28 Ru3 Si3 C38 100.65(15)
C29 Ru3 Si3 C38 -167.94(14)
C27 Ru3 Si3 C38 10.90(14)
Ru4 Ru3 Si3 C38 -130.6(5)
Ru2 Ru3 Si3 C38 -78.04(10)
C28 Ru3 Si3 C35 -18.57(17)
C29 Ru3 Si3 C35 72.84(16)
C27 Ru3 Si3 C35 -108.32(16)
Ru4 Ru3 Si3 C35 110.2(5)
Ru2 Ru3 Si3 C35 162.74(13)
C24 Ru2 Si4 C36 127.89(17)
C26 Ru2 Si4 C36 37.13(17)
C25 Ru2 Si4 C36 -141.20(17)
Ru3 Ru2 Si4 C36 -51.97(14)
Ru4 Ru2 Si4 C36 -46.35(18)
C24 Ru2 Si4 C37 13.42(15)
C26 Ru2 Si4 C37 -77.34(15)
C25 Ru2 Si4 C37 104.34(15)
Ru3 Ru2 Si4 C37 -166.44(12)
Ru4 Ru2 Si4 C37 -160.82(13)
C24 Ru2 Si4 C44 -105.49(14)
C26 Ru2 Si4 C44 163.75(13)
C25 Ru2 Si4 C44 -14.57(13)
Ru3 Ru2 Si4 C44 74.66(10)
Ru4 Ru2 Si4 C44 80.28(14)
C26 Ru2 C24 O7 -8(11)
C25 Ru2 C24 O7 -176(100)
Si4 Ru2 C24 O7 -91(11)
Ru3 Ru2 C24 O7 88(11)
Ru4 Ru2 C24 O7 88(11)
C24 Ru2 C25 O8 65(5)
C26 Ru2 C25 O8 -31(5)
Si4 Ru2 C25 O8 -23(5)
Ru3 Ru2 C25 O8 -134(5)
Ru4 Ru2 C25 O8 170(5)
C24 Ru2 C26 O9 -78(3)
C25 Ru2 C26 O9 18(4)
Si4 Ru2 C26 O9 10(3)
Ru3 Ru2 C26 O9 121(3)
Ru4 Ru2 C26 O9 177(100)
C28 Ru3 C27 O10 -66(5)
C29 Ru3 C27 O10 28(5)
Si3 Ru3 C27 O10 23(5)
Ru4 Ru3 C27 O10 -159(5)
Ru2 Ru3 C27 O10 137(5)
C29 Ru3 C28 O11 -133(41)
C27 Ru3 C28 O11 35(41)
Si3 Ru3 C28 O11 -51(41)
Ru4 Ru3 C28 O11 130(41)
Ru2 Ru3 C28 O11 126(41)
C28 Ru3 C29 O12 72(4)
C27 Ru3 C29 O12 -22(4)
Si3 Ru3 C29 O12 -17(4)
Ru4 Ru3 C29 O12 165(4)
Ru2 Ru3 C29 O12 -131(4)
C31 Ru4 C30 O13 -6(5)
C33 Ru4 C30 O13 -165(4)
C32 Ru4 C30 O13 92(5)
Ru3 Ru4 C30 O13 -179(100)
Ru2 Ru4 C30 O13 -120(5)
C33 Ru4 C31 O14 -27(13)
C30 Ru4 C31 O14 158(13)
C32 Ru4 C31 O14 66(13)
Ru3 Ru4 C31 O14 -96(13)
Ru2 Ru4 C31 O14 -115(13)
C31 Ru4 C32 O15 9(10)
C33 Ru4 C32 O15 104(10)
C30 Ru4 C32 O15 -89(10)
Ru3 Ru4 C32 O15 -174(10)
Ru2 Ru4 C32 O15 -169(9)
C31 Ru4 C33 O16 14(4)
C30 Ru4 C33 O16 173(4)
C32 Ru4 C33 O16 -84(4)
Ru3 Ru4 C33 O16 -173(4)
Ru2 Ru4 C33 O16 128(4)
C34 Si3 C38 C39 117.6(3)
C35 Si3 C38 C39 7.4(3)
Ru3 Si3 C38 C39 -113.2(2)
C34 Si3 C38 C43 -59.8(3)
C35 Si3 C38 C43 -170.1(3)
Ru3 Si3 C38 C43 69.3(3)
C43 C38 C39 C40 1.5(5)
Si3 C38 C39 C40 -176.2(3)
C38 C39 C40 C41 -0.4(5)
C39 C40 C41 C42 -1.1(5)
C40 C41 C42 C43 1.2(5)
C40 C41 C42 C50 177.1(3)
C41 C42 C43 O6 179.9(3)
C50 C42 C43 O6 4.1(4)
C41 C42 C43 C38 0.0(4)
C50 C42 C43 C38 -175.8(3)
C49 O6 C43 C42 5.4(4)
C49 O6 C43 C38 -174.7(2)
C39 C38 C43 C42 -1.3(4)
Si3 C38 C43 C42 176.2(2)
C39 C38 C43 O6 178.8(3)
Si3 C38 C43 O6 -3.7(4)
C36 Si4 C44 C45 -116.8(2)
C37 Si4 C44 C45 -6.9(3)
Ru2 Si4 C44 C45 113.8(2)
C36 Si4 C44 C49 60.2(3)
C37 Si4 C44 C49 170.1(3)
Ru2 Si4 C44 C49 -69.2(3)
C49 C44 C45 C46 -0.7(4)
Si4 C44 C45 C46 176.6(2)
C44 C45 C46 C47 0.1(5)
C45 C46 C47 C48 0.5(5)
C46 C47 C48 C49 -0.5(4)
C46 C47 C48 C50 -178.8(3)
C43 O6 C49 C48 -6.0(4)
C43 O6 C49 C44 173.1(2)
C47 C48 C49 O6 178.8(3)
C50 C48 C49 O6 -3.0(4)
C47 C48 C49 C44 -0.2(4)
C50 C48 C49 C44 178.1(3)
C45 C44 C49 O6 -178.3(2)
Si4 C44 C49 O6 4.8(4)
C45 C44 C49 C48 0.8(4)
Si4 C44 C49 C48 -176.2(2)
C49 C48 C50 C42 10.9(4)
C47 C48 C50 C42 -170.9(3)
C49 C48 C50 C51 132.1(3)
C47 C48 C50 C51 -49.6(4)
C49 C48 C50 C52 -108.0(3)
C47 C48 C50 C52 70.2(4)
C43 C42 C50 C48 -11.5(4)
C41 C42 C50 C48 172.9(3)
C43 C42 C50 C51 -132.1(3)
C41 C42 C50 C51 52.3(4)
C43 C42 C50 C52 107.8(3)
C41 C42 C50 C52 -67.8(3)
